data_7121308
loop_
_publ_author_name
'Terada, Misaki'
'Nishii, Yuji'
'Miura, Masahiro'

_publ_section_title
;
 Synthesis, crystal structure and reactivity of \h<sup>2</sup>-thiophyne
 Ni complexes.
;
_journal_issue 23
_journal_name_full 'Chemical communications (Cambridge, England)'
_journal_page_first 2918
_journal_page_last 2921
_journal_paper_doi 10.1039/c8cc00705e
_journal_volume 54
_journal_year 2018
_chemical_formula_sum 'C30 H50 Ni P2 S'
_chemical_formula_weight 563.41
_space_group_crystal_system monoclinic
_space_group_IT_number 14
_space_group_name_Hall '-P 2yn'
_space_group_name_H-M_alt 'P 1 21/n 1'
_symmetry_space_group_name_Hall '-P 2yn'
_symmetry_space_group_name_H-M 'P 1 21/n 1'
_atom_sites_solution_hydrogens geom
_audit_block_doi 10.5517/ccdc.csd.cc1nb1mn
_audit_creation_method SHELXL-2016/6
_audit_update_record
;
2017-01-23 deposited with the CCDC.
2018-02-21 downloaded from the CCDC.
;
_cell_angle_alpha 90.000(11)
_cell_angle_beta 92.402(10)
_cell_angle_gamma 90.000(8)
_cell_formula_units_Z 4
_cell_length_a 9.9110(16)
_cell_length_b 16.711(3)
_cell_length_c 18.048(2)
_cell_measurement_reflns_used 3005
_cell_measurement_temperature 173(2)
_cell_measurement_theta_max 27.40
_cell_measurement_theta_min 3.20
_cell_volume 2986.5(8)
_computing_structure_refinement 'SHELXL-2016/6 (Sheldrick, 2016)'
_diffrn_ambient_temperature 173(2)
_diffrn_detector_area_resol_mean 13.653
_diffrn_measured_fraction_theta_full 0.998
_diffrn_measured_fraction_theta_max 0.998
_diffrn_measurement_device_type 'Rigaku XtaLAB mini'
_diffrn_measurement_method \w
_diffrn_radiation_type MoK\a
_diffrn_radiation_wavelength 0.71075
_diffrn_reflns_av_R_equivalents 0.2229
_diffrn_reflns_av_unetI/netI 0.1653
_diffrn_reflns_Laue_measured_fraction_full 0.998
_diffrn_reflns_Laue_measured_fraction_max 0.998
_diffrn_reflns_limit_h_max 11
_diffrn_reflns_limit_h_min -11
_diffrn_reflns_limit_k_max 19
_diffrn_reflns_limit_k_min -19
_diffrn_reflns_limit_l_max 21
_diffrn_reflns_limit_l_min -21
_diffrn_reflns_number 25694
_diffrn_reflns_point_group_measured_fraction_full 0.998
_diffrn_reflns_point_group_measured_fraction_max 0.998
_diffrn_reflns_theta_full 24.997
_diffrn_reflns_theta_max 24.997
_diffrn_reflns_theta_min 3.190
_exptl_absorpt_coefficient_mu 0.844
_exptl_absorpt_correction_T_max 0.977
_exptl_absorpt_correction_T_min 0.951
_exptl_absorpt_correction_type multi-scan
_exptl_absorpt_process_details 'NUMABS (Rigaku, 1999)'
_exptl_crystal_colour colorless
_exptl_crystal_density_diffrn 1.253
_exptl_crystal_density_method 'not measured'
_exptl_crystal_description prism
_exptl_crystal_F_000 1216
_exptl_crystal_size_max 0.080
_exptl_crystal_size_mid 0.070
_exptl_crystal_size_min 0.060
_refine_diff_density_max 0.838
_refine_diff_density_min -0.453
_refine_diff_density_rms 0.096
_refine_ls_extinction_method none
_refine_ls_goodness_of_fit_ref 1.047
_refine_ls_hydrogen_treatment constr
_refine_ls_matrix_type full
_refine_ls_number_parameters 335
_refine_ls_number_reflns 5244
_refine_ls_number_restraints 30
_refine_ls_restrained_S_all 1.044
_refine_ls_R_factor_all 0.1856
_refine_ls_R_factor_gt 0.0950
_refine_ls_shift/su_max 0.000
_refine_ls_shift/su_mean 0.000
_refine_ls_structure_factor_coef Fsqd
_refine_ls_weighting_details 'w=1/[\s^2^(Fo^2^)+(0.0476P)^2^+8.5137P] where P=(Fo^2^+2Fc^2^)/3'
_refine_ls_weighting_scheme calc
_refine_ls_wR_factor_gt 0.1638
_refine_ls_wR_factor_ref 0.2047
_reflns_Friedel_coverage 0.000
_reflns_number_gt 2728
_reflns_number_total 5244
_reflns_threshold_expression 'I > 2\s(I)'
_cod_data_source_file c8cc00705e2.cif
_cod_data_source_block shelxl
_cod_depositor_comments
;
The following automatic conversions were performed:
data name '__diffrn_measurement_method' replaced with
'_diffrn_measurement_method'.

Automatic conversion script
Id: cif_correct_tags 4968 2017-02-21 14:55:21Z antanas 

 Adding full bibliography for 7121308--7121314.cif.
;
_cod_original_cell_volume 2986.6(8)
_cod_database_code 7121308
_shelx_shelxl_version_number 2016/6
_shelx_space_group_comment
;
The symmetry employed for this shelxl refinement is uniquely defined
by the following loop, which should always be used as a source of
symmetry information in preference to the above space-group names.
They are only intended as comments.
;
_shelx_estimated_absorpt_t_min 0.936
_shelx_estimated_absorpt_t_max 0.951

loop_
_space_group_symop_operation_xyz
'x, y, z'
'-x+1/2, y+1/2, -z+1/2'
'-x, -y, -z'
'x-1/2, -y-1/2, z-1/2'

loop_
_atom_site_label
_atom_site_type_symbol
_atom_site_fract_x
_atom_site_fract_y
_atom_site_fract_z
_atom_site_U_iso_or_equiv
_atom_site_adp_type
_atom_site_occupancy
_atom_site_site_symmetry_order
_atom_site_calc_flag
_atom_site_refinement_flags_posn
_atom_site_refinement_flags_adp
_atom_site_refinement_flags_occupancy
_atom_site_disorder_assembly
_atom_site_disorder_group
Ni1 Ni 0.59021(11) 0.39136(6) 0.22341(6) 0.0344(3) Uani 1 1 d . . . . .
S5 S 0.624(2) 0.2485(12) 0.0788(12) 0.048(4) Uani 0.418(13) 1 d . U P A 1
C2 C 0.801(4) 0.255(3) 0.092(3) 0.077(10) Uani 0.418(13) 1 d . U P A 1
H2 H 0.859999 0.222099 0.064655 0.092 Uiso 0.418(13) 1 calc R U P A 1
C32 C 0.849(6) 0.311(3) 0.144(4) 0.092(17) Uani 0.418(13) 1 d . U P A 1
H32 H 0.940338 0.326490 0.154952 0.111 Uiso 0.418(13) 1 calc R U P A 1
S28 S 0.8550(9) 0.2864(5) 0.1339(5) 0.051(2) Uani 0.582(13) 1 d . U P A 2
C46 C 0.744(3) 0.2422(14) 0.0738(11) 0.042(5) Uani 0.582(13) 1 d . U P A 2
H46 H 0.769434 0.202870 0.039000 0.050 Uiso 0.582(13) 1 calc R U P A 2
C30 C 0.608(6) 0.269(2) 0.080(3) 0.039(10) Uani 0.582(13) 1 d . U P A 2
H30 H 0.532646 0.257326 0.047340 0.047 Uiso 0.582(13) 1 calc R U P A 2
P3 P 0.3828(2) 0.42425(14) 0.23050(12) 0.0367(6) Uani 1 1 d . . . . .
P25 P 0.6492(2) 0.47056(13) 0.31311(11) 0.0346(6) Uani 1 1 d . . . . .
C6 C 0.7290(9) 0.3395(5) 0.1777(4) 0.037(2) Uani 1 1 d . . . . .
C7 C 0.7377(8) 0.4282(5) 0.3954(4) 0.0333(19) Uani 1 1 d . . . . .
H7 H 0.828739 0.411586 0.379140 0.040 Uiso 1 1 calc R U . . .
C8 C 0.9811(8) 0.6045(5) 0.2489(4) 0.041(2) Uani 1 1 d . . . . .
H8A H 0.984210 0.647881 0.286248 0.049 Uiso 1 1 calc R U . . .
H8B H 1.074800 0.586723 0.241375 0.049 Uiso 1 1 calc R U . . .
C9 C 0.2889(8) 0.4583(5) 0.1461(4) 0.035(2) Uani 1 1 d . . . . .
H9 H 0.205782 0.486454 0.161722 0.042 Uiso 1 1 calc R U . . .
C10 C 0.7741(9) 0.6626(5) 0.1853(5) 0.051(3) Uani 1 1 d . . . . .
H10A H 0.734566 0.679713 0.136575 0.061 Uiso 1 1 calc R U . . .
H10B H 0.772316 0.708917 0.219455 0.061 Uiso 1 1 calc R U . . .
C11 C 0.7503(8) 0.5580(5) 0.2873(4) 0.036(2) Uani 1 1 d . . . . .
H11 H 0.746626 0.598819 0.327680 0.043 Uiso 1 1 calc R U . . .
C12 C 0.6902(8) 0.5946(5) 0.2158(4) 0.042(2) Uani 1 1 d . . . . .
H12A H 0.680764 0.552099 0.177685 0.051 Uiso 1 1 calc R U . . .
H12B H 0.598708 0.614988 0.225055 0.051 Uiso 1 1 calc R U . . .
C13 C 0.6091(8) 0.3192(5) 0.1467(4) 0.0325(19) Uani 1 1 d . . . . .
C14 C 0.8995(8) 0.5350(5) 0.2772(5) 0.042(2) Uani 1 1 d . . . . .
H14A H 0.940072 0.516786 0.325381 0.050 Uiso 1 1 calc R U . . .
H14B H 0.903441 0.489902 0.241808 0.050 Uiso 1 1 calc R U . . .
C15 C 0.7781(9) 0.3700(5) 0.5498(4) 0.048(2) Uani 1 1 d . . . . .
H15A H 0.837436 0.343855 0.588089 0.058 Uiso 1 1 calc R U . . .
H15B H 0.691861 0.383494 0.572659 0.058 Uiso 1 1 calc R U . . .
C16 C 0.7508(9) 0.3124(5) 0.4862(5) 0.052(3) Uani 1 1 d . . . . .
H16A H 0.700129 0.265675 0.504177 0.062 Uiso 1 1 calc R U . . .
H16B H 0.837670 0.292877 0.468044 0.062 Uiso 1 1 calc R U . . .
C17 C 0.4932(8) 0.5152(5) 0.3501(4) 0.044(2) Uani 1 1 d . . . . .
H17A H 0.467015 0.485063 0.394496 0.052 Uiso 1 1 calc R U . . .
H17B H 0.511152 0.571342 0.365152 0.052 Uiso 1 1 calc R U . . .
C18 C 0.9196(9) 0.6360(5) 0.1766(5) 0.045(2) Uani 1 1 d . . . . .
H18A H 0.922069 0.593568 0.138390 0.054 Uiso 1 1 calc R U . . .
H18B H 0.973614 0.681787 0.159717 0.054 Uiso 1 1 calc R U . . .
C19 C 0.7634(9) 0.4869(5) 0.4607(4) 0.045(2) Uani 1 1 d . . . . .
H19A H 0.813485 0.534141 0.443429 0.054 Uiso 1 1 calc R U . . .
H19B H 0.675980 0.505585 0.478903 0.054 Uiso 1 1 calc R U . . .
C20 C 0.3721(9) 0.5182(5) 0.1023(4) 0.045(2) Uani 1 1 d . . . . .
H20A H 0.398708 0.563751 0.134889 0.054 Uiso 1 1 calc R U . . .
H20B H 0.455593 0.491877 0.086480 0.054 Uiso 1 1 calc R U . . .
C21 C 0.2458(10) 0.4816(6) -0.0156(5) 0.054(3) Uani 1 1 d . . . . .
H21A H 0.325553 0.454847 -0.035741 0.064 Uiso 1 1 calc R U . . .
H21B H 0.190125 0.503012 -0.057913 0.064 Uiso 1 1 calc R U . . .
C22 C 0.1641(9) 0.4209(5) 0.0257(5) 0.051(3) Uani 1 1 d . . . . .
H22A H 0.140019 0.375535 -0.007572 0.061 Uiso 1 1 calc R U . . .
H22B H 0.079307 0.445957 0.041248 0.061 Uiso 1 1 calc R U . . .
C23 C 0.6696(8) 0.3520(5) 0.4224(5) 0.044(2) Uani 1 1 d . . . . .
H23A H 0.578398 0.365427 0.439010 0.052 Uiso 1 1 calc R U . . .
H23B H 0.659093 0.313764 0.380718 0.052 Uiso 1 1 calc R U . . .
C24 C 0.2444(8) 0.3896(5) 0.0944(4) 0.043(2) Uani 1 1 d . . . . .
H24A H 0.187754 0.351757 0.121577 0.051 Uiso 1 1 calc R U . . .
H24B H 0.325040 0.360318 0.078467 0.051 Uiso 1 1 calc R U . . .
C26 C 0.2726(8) 0.3449(7) 0.2697(5) 0.063(3) Uani 1 1 d . . . . .
H26 H 0.273728 0.298912 0.234341 0.075 Uiso 1 1 calc R U . . .
C27 C 0.2920(10) 0.5496(5) 0.0340(5) 0.057(3) Uani 1 1 d . . . . .
H27A H 0.212540 0.579996 0.049944 0.069 Uiso 1 1 calc R U . . .
H27B H 0.349393 0.586467 0.006082 0.069 Uiso 1 1 calc R U . . .
C29 C 0.3765(8) 0.5128(5) 0.2905(4) 0.045(2) Uani 1 1 d . . . . .
H29A H 0.380533 0.561517 0.259414 0.055 Uiso 1 1 calc R U . . .
H29B H 0.289333 0.513340 0.315307 0.055 Uiso 1 1 calc R U . . .
C31 C 0.8448(10) 0.4464(5) 0.5241(5) 0.054(3) Uani 1 1 d . . . . .
H31A H 0.936246 0.433655 0.507429 0.064 Uiso 1 1 calc R U . . .
H31B H 0.854832 0.483953 0.566392 0.064 Uiso 1 1 calc R U . . .
C34 C 0.3273(11) 0.3140(7) 0.3421(6) 0.086(4) Uani 1 1 d . . . . .
H34A H 0.324255 0.356993 0.379763 0.103 Uiso 1 1 calc R U . . .
H34B H 0.422822 0.298297 0.337363 0.103 Uiso 1 1 calc R U . . .
C38 C 0.1272(10) 0.3669(6) 0.2770(6) 0.071(3) Uani 1 1 d . . . . .
H38A H 0.088268 0.385098 0.228451 0.085 Uiso 1 1 calc R U . . .
H38B H 0.119801 0.411247 0.312940 0.085 Uiso 1 1 calc R U . . .
C39 C 0.1038(11) 0.2625(8) 0.3737(6) 0.088(4) Uani 1 1 d . . . . .
H39A H 0.051197 0.215831 0.389982 0.105 Uiso 1 1 calc R U . . .
H39B H 0.096883 0.304919 0.411721 0.105 Uiso 1 1 calc R U . . .
C40 C 0.2441(11) 0.2395(6) 0.3689(7) 0.079(4) Uani 1 1 d . . . . .
H40A H 0.251825 0.194763 0.333355 0.095 Uiso 1 1 calc R U . . .
H40B H 0.280321 0.221339 0.418031 0.095 Uiso 1 1 calc R U . . .
C41 C 0.0464(11) 0.2913(8) 0.3045(7) 0.092(4) Uani 1 1 d . . . . .
H41A H -0.049239 0.306045 0.310577 0.110 Uiso 1 1 calc R U . . .
H41B H 0.049104 0.248296 0.266850 0.110 Uiso 1 1 calc R U . . .

loop_
_atom_site_aniso_label
_atom_site_aniso_U_11
_atom_site_aniso_U_22
_atom_site_aniso_U_33
_atom_site_aniso_U_23
_atom_site_aniso_U_13
_atom_site_aniso_U_12
Ni1 0.0358(6) 0.0384(6) 0.0286(6) -0.0029(5) -0.0016(4) 0.0010(6)
S5 0.075(9) 0.032(9) 0.037(5) -0.006(6) 0.000(5) 0.002(6)
C2 0.077(13) 0.06(2) 0.09(2) 0.002(18) 0.004(19) 0.018(18)
C32 0.08(3) 0.07(3) 0.12(3) 0.01(2) -0.03(2) -0.01(2)
S28 0.042(3) 0.056(5) 0.054(4) -0.008(3) 0.008(3) 0.007(3)
C46 0.061(14) 0.039(11) 0.026(9) -0.003(7) -0.001(8) 0.014(10)
C30 0.057(12) 0.011(19) 0.046(17) 0.012(14) -0.018(11) 0.005(12)
P3 0.0358(13) 0.0454(14) 0.0286(12) -0.0028(10) -0.0027(10) -0.0011(11)
P25 0.0343(13) 0.0407(14) 0.0282(12) -0.0031(10) -0.0043(9) 0.0025(11)
C6 0.033(5) 0.044(6) 0.034(5) -0.003(4) -0.001(4) 0.001(4)
C7 0.029(5) 0.039(5) 0.032(5) 0.001(4) 0.000(4) 0.004(4)
C8 0.034(5) 0.045(5) 0.043(5) -0.013(5) -0.005(4) 0.002(4)
C9 0.034(5) 0.033(5) 0.038(5) -0.003(4) -0.005(4) 0.000(4)
C10 0.063(7) 0.043(6) 0.046(6) 0.007(5) -0.016(5) -0.003(5)
C11 0.038(5) 0.040(5) 0.029(4) -0.005(4) -0.007(4) 0.009(4)
C12 0.039(5) 0.048(6) 0.039(5) -0.005(4) -0.002(4) 0.005(4)
C13 0.043(5) 0.025(4) 0.029(4) 0.002(4) -0.002(4) -0.001(4)
C14 0.035(5) 0.044(5) 0.045(5) -0.005(5) -0.011(4) 0.004(5)
C15 0.046(6) 0.064(7) 0.034(5) 0.000(5) -0.007(4) 0.001(5)
C16 0.055(6) 0.048(6) 0.051(6) 0.011(5) -0.012(5) 0.005(5)
C17 0.043(5) 0.056(6) 0.031(5) -0.006(4) -0.009(4) 0.006(5)
C18 0.048(6) 0.037(5) 0.051(6) 0.001(4) 0.001(5) -0.011(4)
C19 0.044(6) 0.050(6) 0.039(5) -0.002(4) -0.009(4) -0.001(5)
C20 0.065(6) 0.039(5) 0.029(5) 0.010(4) -0.008(4) -0.007(5)
C21 0.075(7) 0.057(6) 0.028(5) 0.008(4) -0.012(5) -0.011(5)
C22 0.062(7) 0.055(6) 0.035(5) -0.007(5) -0.016(5) -0.006(5)
C23 0.043(5) 0.046(6) 0.040(5) -0.005(4) -0.010(4) 0.003(5)
C24 0.044(5) 0.051(6) 0.032(5) 0.004(4) -0.012(4) -0.004(5)
C26 0.020(5) 0.132(10) 0.037(5) 0.037(6) -0.001(4) -0.008(5)
C27 0.091(8) 0.033(5) 0.046(6) 0.006(4) -0.018(5) -0.012(5)
C29 0.036(5) 0.064(6) 0.036(5) -0.009(4) -0.011(4) 0.011(5)
C31 0.062(7) 0.056(6) 0.041(6) -0.001(5) -0.013(5) -0.008(5)
C34 0.072(8) 0.099(10) 0.084(9) 0.013(7) -0.014(7) -0.008(7)
C38 0.065(8) 0.074(8) 0.075(8) 0.012(6) 0.005(6) 0.014(6)
C39 0.058(8) 0.140(12) 0.063(8) 0.035(8) -0.008(6) -0.001(8)
C40 0.076(8) 0.052(7) 0.108(10) 0.035(7) -0.001(7) -0.001(6)
C41 0.056(8) 0.114(11) 0.106(10) 0.030(9) 0.009(7) -0.018(7)

loop_
_atom_type_symbol
_atom_type_description
_atom_type_scat_dispersion_real
_atom_type_scat_dispersion_imag
_atom_type_scat_source
C C 0.0033 0.0016 'International Tables Vol C Tables 4.2.6.8 and 6.1.1.4'
H H 0.0000 0.0000 'International Tables Vol C Tables 4.2.6.8 and 6.1.1.4'
Ni Ni 0.3393 1.1124 'International Tables Vol C Tables 4.2.6.8 and 6.1.1.4'
P P 0.1023 0.0942 'International Tables Vol C Tables 4.2.6.8 and 6.1.1.4'
S S 0.1246 0.1234 'International Tables Vol C Tables 4.2.6.8 and 6.1.1.4'

loop_
_geom_angle_atom_site_label_1
_geom_angle_atom_site_label_2
_geom_angle_atom_site_label_3
_geom_angle
C6 Ni1 C13 42.3(3)
C6 Ni1 P3 152.0(3)
C13 Ni1 P3 109.9(3)
C6 Ni1 P25 116.1(3)
C13 Ni1 P25 158.4(3)
P3 Ni1 P25 91.62(9)
C13 S5 C2 89(2)
C32 C2 S5 116(4)
C32 C2 H2 122.0
S5 C2 H2 122.0
C2 C32 C6 104(5)
C2 C32 H32 128.1
C6 C32 H32 128.1
C46 S28 C6 93.1(11)
C30 C46 S28 114(3)
C30 C46 H46 123.1
S28 C46 H46 123.1
C46 C30 C13 105(4)
C46 C30 H30 127.3
C13 C30 H30 127.3
C29 P3 C9 102.1(4)
C29 P3 C26 108.2(5)
C9 P3 C26 104.4(4)
C29 P3 Ni1 107.4(3)
C9 P3 Ni1 118.9(3)
C26 P3 Ni1 114.7(3)
C7 P25 C11 105.3(4)
C7 P25 C17 103.9(4)
C11 P25 C17 103.9(4)
C7 P25 Ni1 118.5(3)
C11 P25 Ni1 115.5(3)
C17 P25 Ni1 108.2(3)
C13 C6 C32 119(3)
C13 C6 S28 108.8(7)
C13 C6 Ni1 69.0(5)
C32 C6 Ni1 171(3)
S28 C6 Ni1 177.2(6)
C23 C7 C19 110.2(6)
C23 C7 P25 112.2(5)
C19 C7 P25 115.5(6)
C23 C7 H7 106.1
C19 C7 H7 106.1
P25 C7 H7 106.1
C18 C8 C14 110.9(7)
C18 C8 H8A 109.5
C14 C8 H8A 109.5
C18 C8 H8B 109.5
C14 C8 H8B 109.5
H8A C8 H8B 108.0
C24 C9 C20 108.8(7)
C24 C9 P3 113.3(5)
C20 C9 P3 111.3(5)
C24 C9 H9 107.8
C20 C9 H9 107.8
P3 C9 H9 107.8
C18 C10 C12 110.6(7)
C18 C10 H10A 109.5
C12 C10 H10A 109.5
C18 C10 H10B 109.5
C12 C10 H10B 109.5
H10A C10 H10B 108.1
C12 C11 C14 110.0(7)
C12 C11 P25 109.6(5)
C14 C11 P25 111.4(5)
C12 C11 H11 108.6
C14 C11 H11 108.6
P25 C11 H11 108.6
C10 C12 C11 113.9(7)
C10 C12 H12A 108.8
C11 C12 H12A 108.8
C10 C12 H12B 108.8
C11 C12 H12B 108.8
H12A C12 H12B 107.7
C6 C13 C30 118(2)
C6 C13 S5 112.1(10)
C6 C13 Ni1 68.8(5)
C30 C13 Ni1 171(2)
S5 C13 Ni1 176.9(9)
C8 C14 C11 112.0(7)
C8 C14 H14A 109.2
C11 C14 H14A 109.2
C8 C14 H14B 109.2
C11 C14 H14B 109.2
H14A C14 H14B 107.9
C16 C15 C31 111.7(7)
C16 C15 H15A 109.3
C31 C15 H15A 109.3
C16 C15 H15B 109.3
C31 C15 H15B 109.3
H15A C15 H15B 108.0
C15 C16 C23 111.6(7)
C15 C16 H16A 109.3
C23 C16 H16A 109.3
C15 C16 H16B 109.3
C23 C16 H16B 109.3
H16A C16 H16B 108.0
C29 C17 P25 110.3(5)
C29 C17 H17A 109.6
P25 C17 H17A 109.6
C29 C17 H17B 109.6
P25 C17 H17B 109.6
H17A C17 H17B 108.1
C8 C18 C10 111.2(7)
C8 C18 H18A 109.4
C10 C18 H18A 109.4
C8 C18 H18B 109.4
C10 C18 H18B 109.4
H18A C18 H18B 108.0
C31 C19 C7 110.8(7)
C31 C19 H19A 109.5
C7 C19 H19A 109.5
C31 C19 H19B 109.5
C7 C19 H19B 109.5
H19A C19 H19B 108.1
C27 C20 C9 111.5(7)
C27 C20 H20A 109.3
C9 C20 H20A 109.3
C27 C20 H20B 109.3
C9 C20 H20B 109.3
H20A C20 H20B 108.0
C27 C21 C22 111.6(7)
C27 C21 H21A 109.3
C22 C21 H21A 109.3
C27 C21 H21B 109.3
C22 C21 H21B 109.3
H21A C21 H21B 108.0
C21 C22 C24 110.8(7)
C21 C22 H22A 109.5
C24 C22 H22A 109.5
C21 C22 H22B 109.5
C24 C22 H22B 109.5
H22A C22 H22B 108.1
C16 C23 C7 112.1(7)
C16 C23 H23A 109.2
C7 C23 H23A 109.2
C16 C23 H23B 109.2
C7 C23 H23B 109.2
H23A C23 H23B 107.9
C9 C24 C22 111.3(7)
C9 C24 H24A 109.4
C22 C24 H24A 109.4
C9 C24 H24B 109.4
C22 C24 H24B 109.4
H24A C24 H24B 108.0
C34 C26 C38 109.0(8)
C34 C26 P3 112.4(7)
C38 C26 P3 115.9(8)
C34 C26 H26 106.3
C38 C26 H26 106.3
P3 C26 H26 106.3
C21 C27 C20 110.8(7)
C21 C27 H27A 109.5
C20 C27 H27A 109.5
C21 C27 H27B 109.5
C20 C27 H27B 109.5
H27A C27 H27B 108.1
C17 C29 P3 112.9(6)
C17 C29 H29A 109.0
P3 C29 H29A 109.0
C17 C29 H29B 109.0
P3 C29 H29B 109.0
H29A C29 H29B 107.8
C15 C31 C19 112.2(7)
C15 C31 H31A 109.2
C19 C31 H31A 109.2
C15 C31 H31B 109.2
C19 C31 H31B 109.2
H31A C31 H31B 107.9
C26 C34 C40 111.6(9)
C26 C34 H34A 109.3
C40 C34 H34A 109.3
C26 C34 H34B 109.3
C40 C34 H34B 109.3
H34A C34 H34B 108.0
C26 C38 C41 109.4(9)
C26 C38 H38A 109.8
C41 C38 H38A 109.8
C26 C38 H38B 109.8
C41 C38 H38B 109.8
H38A C38 H38B 108.2
C41 C39 C40 112.6(10)
C41 C39 H39A 109.1
C40 C39 H39A 109.1
C41 C39 H39B 109.1
C40 C39 H39B 109.1
H39A C39 H39B 107.8
C39 C40 C34 108.8(9)
C39 C40 H40A 109.9
C34 C40 H40A 109.9
C39 C40 H40B 109.9
C34 C40 H40B 109.9
H40A C40 H40B 108.3
C39 C41 C38 110.6(10)
C39 C41 H41A 109.5
C38 C41 H41A 109.5
C39 C41 H41B 109.5
C38 C41 H41B 109.5
H41A C41 H41B 108.1

loop_
_geom_bond_atom_site_label_1
_geom_bond_atom_site_label_2
_geom_bond_distance
Ni1 C6 1.849(9)
Ni1 C13 1.852(8)
Ni1 P3 2.137(3)
Ni1 P25 2.153(2)
S5 C13 1.71(2)
S5 C2 1.77(4)
C2 C32 1.40(7)
C2 H2 0.9500
C32 C6 1.44(6)
C32 H32 0.9500
S28 C46 1.68(2)
S28 C6 1.747(11)
C46 C30 1.43(5)
C46 H46 0.9500
C30 C13 1.47(5)
C30 H30 0.9500
P3 C29 1.836(8)
P3 C9 1.842(8)
P3 C26 1.875(9)
P25 C7 1.834(8)
P25 C11 1.843(8)
P25 C17 1.865(8)
C6 C13 1.335(10)
C7 C23 1.530(11)
C7 C19 1.547(11)
C7 H7 1.0000
C8 C18 1.510(11)
C8 C14 1.516(11)
C8 H8A 0.9900
C8 H8B 0.9900
C9 C24 1.532(10)
C9 C20 1.536(11)
C9 H9 1.0000
C10 C18 1.524(11)
C10 C12 1.524(11)
C10 H10A 0.9900
C10 H10B 0.9900
C11 C12 1.526(10)
C11 C14 1.546(10)
C11 H11 1.0000
C12 H12A 0.9900
C12 H12B 0.9900
C14 H14A 0.9900
C14 H14B 0.9900
C15 C16 1.514(11)
C15 C31 1.519(12)
C15 H15A 0.9900
C15 H15B 0.9900
C16 C23 1.528(10)
C16 H16A 0.9900
C16 H16B 0.9900
C17 C29 1.548(10)
C17 H17A 0.9900
C17 H17B 0.9900
C18 H18A 0.9900
C18 H18B 0.9900
C19 C31 1.530(11)
C19 H19A 0.9900
C19 H19B 0.9900
C20 C27 1.531(11)
C20 H20A 0.9900
C20 H20B 0.9900
C21 C27 1.507(11)
C21 C22 1.514(12)
C21 H21A 0.9900
C21 H21B 0.9900
C22 C24 1.535(10)
C22 H22A 0.9900
C22 H22B 0.9900
C23 H23A 0.9900
C23 H23B 0.9900
C24 H24A 0.9900
C24 H24B 0.9900
C26 C34 1.486(12)
C26 C38 1.498(12)
C26 H26 1.0000
C27 H27A 0.9900
C27 H27B 0.9900
C29 H29A 0.9900
C29 H29B 0.9900
C31 H31A 0.9900
C31 H31B 0.9900
C34 C40 1.581(14)
C34 H34A 0.9900
C34 H34B 0.9900
C38 C41 1.587(14)
C38 H38A 0.9900
C38 H38B 0.9900
C39 C41 1.434(13)
C39 C40 1.448(13)
C39 H39A 0.9900
C39 H39B 0.9900
C40 H40A 0.9900
C40 H40B 0.9900
C41 H41A 0.9900
C41 H41B 0.9900

loop_
_geom_torsion_atom_site_label_1
_geom_torsion_atom_site_label_2
_geom_torsion_atom_site_label_3
_geom_torsion_atom_site_label_4
_geom_torsion
C13 S5 C2 C32 -2(4)
S5 C2 C32 C6 7(5)
C6 S28 C46 C30 4(3)
S28 C46 C30 C13 -9(4)
C2 C32 C6 C13 -10(5)
C46 S28 C6 C13 2.3(11)
P3 Ni1 C6 C13 -8.7(9)
P25 Ni1 C6 C13 -179.9(4)
C11 P25 C7 C23 -177.5(6)
C17 P25 C7 C23 73.6(6)
Ni1 P25 C7 C23 -46.5(6)
C11 P25 C7 C19 55.1(7)
C17 P25 C7 C19 -53.8(7)
Ni1 P25 C7 C19 -173.8(5)
C29 P3 C9 C24 -164.1(6)
C26 P3 C9 C24 -51.4(7)
Ni1 P3 C9 C24 78.0(6)
C29 P3 C9 C20 73.0(7)
C26 P3 C9 C20 -174.4(6)
Ni1 P3 C9 C20 -45.0(7)
C7 P25 C11 C12 176.1(5)
C17 P25 C11 C12 -75.0(6)
Ni1 P25 C11 C12 43.4(6)
C7 P25 C11 C14 54.2(6)
C17 P25 C11 C14 163.1(5)
Ni1 P25 C11 C14 -78.5(6)
C18 C10 C12 C11 53.5(10)
C14 C11 C12 C10 -51.6(9)
P25 C11 C12 C10 -174.4(6)
S28 C6 C13 C30 -8(2)
Ni1 C6 C13 C30 173(2)
C32 C6 C13 S5 9(3)
Ni1 C6 C13 S5 -176.8(9)
C32 C6 C13 Ni1 -174(3)
S28 C6 C13 Ni1 178.3(6)
C46 C30 C13 C6 11(4)
C2 S5 C13 C6 -3.9(18)
P3 Ni1 C13 C6 175.6(4)
P25 Ni1 C13 C6 0.3(9)
C18 C8 C14 C11 -56.9(9)
C12 C11 C14 C8 52.9(9)
P25 C11 C14 C8 174.6(5)
C31 C15 C16 C23 -54.0(10)
C7 P25 C17 C29 -149.9(6)
C11 P25 C17 C29 100.1(7)
Ni1 P25 C17 C29 -23.2(7)
C14 C8 C18 C10 58.1(9)
C12 C10 C18 C8 -55.7(9)
C23 C7 C19 C31 55.0(9)
P25 C7 C19 C31 -176.7(6)
C24 C9 C20 C27 57.1(9)
P3 C9 C20 C27 -177.4(6)
C27 C21 C22 C24 -55.8(11)
C15 C16 C23 C7 55.1(10)
C19 C7 C23 C16 -55.3(9)
P25 C7 C23 C16 174.5(6)
C20 C9 C24 C22 -56.9(9)
P3 C9 C24 C22 178.8(6)
C21 C22 C24 C9 56.8(10)
C29 P3 C26 C34 -67.4(9)
C9 P3 C26 C34 -175.7(8)
Ni1 P3 C26 C34 52.4(9)
C29 P3 C26 C38 58.8(8)
C9 P3 C26 C38 -49.4(9)
Ni1 P3 C26 C38 178.7(6)
C22 C21 C27 C20 55.9(11)
C9 C20 C27 C21 -57.1(11)
P25 C17 C29 P3 33.9(8)
C9 P3 C29 C17 -156.0(6)
C26 P3 C29 C17 94.2(7)
Ni1 P3 C29 C17 -30.1(7)
C16 C15 C31 C19 54.7(10)
C7 C19 C31 C15 -55.2(10)
C38 C26 C34 C40 57.8(13)
P3 C26 C34 C40 -172.3(8)
C34 C26 C38 C41 -56.7(13)
P3 C26 C38 C41 175.3(7)
C41 C39 C40 C34 58.2(15)
C26 C34 C40 C39 -57.5(14)
C40 C39 C41 C38 -59.4(15)
C26 C38 C41 C39 57.7(13)
